data_4100989
loop_
_publ_author_name
'Borst, Mark L. G.'
'Bulo, Rosa E.'
'Gibney, Daniele J.'
'Alem, Yonathan'
'de Kanter, Franciscus J. J.'
'Ehlers, Andreas W.'
'Schakel, Marius'
'Lutz, Martin'
'Spek, Anthony L.'
'Lammertsma, Koop'

_publ_section_title
;
3H-Benzophosphepine Complexes: Versatile
Phosphinidene Precursors
;
_journal_name_full 'Journal of the American Chemical Society'
_journal_year 2005
_chemical_absolute_configuration rm
_chemical_formula_moiety 'C59 H62 Fe2 N Ni P3, C5 H7 N, 2(Cl O4)'
_chemical_formula_sum 'C64 H69 Cl2 Fe2 N2 Ni O8 P3'
_chemical_formula_weight 1328.43
_space_group_IT_number 19
_symmetry_cell_setting orthorhombic
_symmetry_space_group_name_Hall 'P 2ac 2ab'
_symmetry_space_group_name_H-M 'P 21 21 21'
_cell_angle_alpha 90.00
_cell_angle_beta 90.00
_cell_angle_gamma 90.00
_cell_formula_units_Z 4
_cell_length_a 14.8165(12)
_cell_length_b 19.7066(15)
_cell_length_c 19.9451(15)
_cell_measurement_temperature 100(2)
_cell_volume 5823.6(8)
_diffrn_ambient_temperature 100(2)
_exptl_crystal_density_diffrn 1.515
_cod_depositor_comments
;
The following automatic conversions were performed:
'_symmetry_cell_setting' value 'Orthorhombic' changed to 'orthorhombic'
according to '/home/saulius/struct/CIF-dictionaries/cif_core.dic'
dictionary named 'cif_core.dic' version 2.4.1 from 2010-06-29.

Automatic conversion script
Id: cif_fix_enum 1527 2010-12-29 10:47:43Z saulius 
;
_cod_database_code 4100989

loop_
_symmetry_equiv_pos_as_xyz
'x, y, z'
'-x+1/2, -y, z+1/2'
'-x, y+1/2, -z+1/2'
'x+1/2, -y+1/2, -z'

loop_
_atom_site_label
_atom_site_type_symbol
_atom_site_fract_x
_atom_site_fract_y
_atom_site_fract_z
_atom_site_U_iso_or_equiv
_atom_site_adp_type
_atom_site_occupancy
_atom_site_symmetry_multiplicity
_atom_site_calc_flag
_atom_site_refinement_flags
_atom_site_disorder_assembly
_atom_site_disorder_group
Ni1 Ni 0.71064(6) 0.88415(4) 0.26452(4) 0.0246(2) Uani 1 1 d . . .
P1 P 0.71877(13) 0.87068(8) 0.37642(8) 0.0230(4) Uani 1 1 d . . .
P2 P 0.69770(11) 0.77692(8) 0.24044(8) 0.0207(4) Uani 1 1 d . A .
P3 P 0.66890(13) 0.91322(8) 0.16066(8) 0.0231(4) Uani 1 1 d . A .
Fe1 Fe 0.61935(6) 0.78450(5) 0.03490(4) 0.0231(2) Uani 1 1 d . A .
Fe2 Fe 0.74624(7) 0.71572(4) 0.46499(5) 0.0268(2) Uani 1 1 d . . .
Cl1 Cl 0.95268(13) 0.25410(9) 0.18160(10) 0.0402(5) Uani 1 1 d . . .
Cl2 Cl 0.75997(14) 0.55741(9) 0.07930(10) 0.0415(5) Uani 1 1 d . . .
N1 N 0.7358(5) 0.9752(3) 0.2823(3) 0.0334(15) Uani 1 1 d . . .
N2 N 0.2465(6) 0.7783(4) 0.1517(4) 0.075(2) Uani 1 1 d . . .
O1 O 0.9466(5) 0.2743(3) 0.1124(3) 0.0636(18) Uani 1 1 d . . .
O2 O 1.0166(4) 0.1994(3) 0.1876(3) 0.0536(15) Uani 1 1 d . . .
O3 O 0.8652(4) 0.2323(3) 0.2035(3) 0.0613(17) Uani 1 1 d . . .
O4 O 0.9810(4) 0.3108(2) 0.2234(2) 0.0467(15) Uani 1 1 d . . .
O5 O 0.7964(5) 0.4967(3) 0.1089(4) 0.0701(19) Uani 1 1 d . . .
O6 O 0.6968(4) 0.5871(3) 0.1242(3) 0.0594(17) Uani 1 1 d . . .
O7 O 0.8277(4) 0.6062(3) 0.0655(4) 0.080(2) Uani 1 1 d . . .
O8 O 0.7149(5) 0.5394(3) 0.0179(3) 0.0731(19) Uani 1 1 d . . .
C1 C 0.6874(4) 0.7887(3) 0.4076(3) 0.0258(15) Uani 1 1 d . A .
C2 C 0.7004(4) 0.7273(3) 0.3696(3) 0.0199(14) Uiso 1 1 d . A .
C3 C 0.6510(5) 0.6753(3) 0.4031(3) 0.0243(15) Uani 1 1 d . A .
H3B H 0.6475 0.6267 0.3888 0.029 Uiso 1 1 calc R . .
C4 C 0.6093(5) 0.7033(3) 0.4603(3) 0.0267(15) Uani 1 1 d . A .
H4B H 0.5718 0.6778 0.4935 0.032 Uiso 1 1 calc R . .
C5 C 0.6312(4) 0.7715(3) 0.4642(3) 0.0249(15) Uani 1 1 d . A .
H5B H 0.6113 0.8035 0.5002 0.030 Uiso 1 1 calc R . .
C6 C 0.7541(5) 0.7232(3) 0.3049(3) 0.0240(15) Uani 1 1 d . . .
H6B H 0.8138 0.7448 0.3142 0.029 Uiso 1 1 calc R A .
C7 C 0.7738(5) 0.6505(3) 0.2840(3) 0.0279(17) Uani 1 1 d . A .
H7B H 0.8037 0.6266 0.3209 0.042 Uiso 1 1 calc R . .
H7C H 0.8132 0.6505 0.2446 0.042 Uiso 1 1 calc R . .
H7D H 0.7170 0.6274 0.2731 0.042 Uiso 1 1 calc R . .
C8 C 0.7572(4) 0.7545(3) 0.1625(3) 0.0226(15) Uani 1 1 d . . .
H8B H 0.7511 0.7045 0.1553 0.027 Uiso 1 1 calc R A .
C9 C 0.8593(4) 0.7713(3) 0.1727(3) 0.0280(16) Uani 1 1 d . A .
H9A H 0.8929 0.7594 0.1320 0.042 Uiso 1 1 calc R . .
H9B H 0.8828 0.7452 0.2107 0.042 Uiso 1 1 calc R . .
H9C H 0.8663 0.8199 0.1817 0.042 Uiso 1 1 calc R . .
C10 C 0.7271(4) 0.7900(3) 0.0997(3) 0.0220(14) Uani 1 1 d . A .
C11 C 0.6853(5) 0.8553(3) 0.0932(3) 0.0260(16) Uani 1 1 d . . .
C12 C 0.6869(5) 0.8731(3) 0.0223(3) 0.0256(16) Uani 1 1 d . A .
H12A H 0.6625 0.9156 0.0018 0.031 Uiso 1 1 calc R . .
C13 C 0.7316(5) 0.8201(3) -0.0118(3) 0.0263(16) Uani 1 1 d . . .
H13A H 0.7435 0.8182 -0.0611 0.032 Uiso 1 1 calc R A .
C14 C 0.7546(5) 0.7698(3) 0.0345(3) 0.0252(15) Uani 1 1 d . A .
H14A H 0.7854 0.7260 0.0233 0.030 Uiso 1 1 calc R . .
C15 C 0.7540(6) 1.0300(4) 0.2951(4) 0.0371(19) Uani 1 1 d . . .
C16 C 0.7766(6) 1.0985(4) 0.3124(4) 0.041(2) Uani 1 1 d . . .
H16A H 0.7310 1.1281 0.3286 0.049 Uiso 1 1 calc R . .
C17 C 0.8603(6) 1.1209(4) 0.3060(4) 0.043(2) Uani 1 1 d . . .
H17A H 0.8715 1.1670 0.3171 0.052 Uiso 1 1 calc R . .
C18 C 0.9380(6) 1.0799(4) 0.2832(4) 0.052(2) Uani 1 1 d . . .
H18A H 0.9549 1.0936 0.2372 0.063 Uiso 1 1 calc R . .
H18B H 0.9209 1.0313 0.2823 0.063 Uiso 1 1 calc R . .
C19 C 1.0177(7) 1.0898(4) 0.3297(5) 0.061(3) Uani 1 1 d . . .
H19A H 1.0686 1.0625 0.3138 0.092 Uiso 1 1 calc R . .
H19B H 1.0011 1.0755 0.3751 0.092 Uiso 1 1 calc R . .
H19C H 1.0348 1.1378 0.3302 0.092 Uiso 1 1 calc R . .
C20 C 0.5788(4) 0.7547(3) 0.2323(3) 0.0210(14) Uani 1 1 d . . .
H20A H 0.5587 0.7712 0.1874 0.025 Uiso 1 1 calc R A .
C21 C 0.5542(4) 0.6783(3) 0.2362(4) 0.0266(16) Uani 1 1 d . A .
H21A H 0.5880 0.6531 0.2013 0.032 Uiso 1 1 calc R . .
H21B H 0.5721 0.6601 0.2805 0.032 Uiso 1 1 calc R . .
C22 C 0.4522(5) 0.6677(3) 0.2257(3) 0.0309(17) Uani 1 1 d . . .
H22A H 0.4352 0.6825 0.1800 0.037 Uiso 1 1 calc R A .
H22B H 0.4378 0.6188 0.2299 0.037 Uiso 1 1 calc R . .
C23 C 0.3988(5) 0.7070(4) 0.2763(3) 0.0346(17) Uani 1 1 d . A .
H23A H 0.4108 0.6887 0.3216 0.042 Uiso 1 1 calc R . .
H23B H 0.3336 0.7016 0.2669 0.042 Uiso 1 1 calc R . .
C24 C 0.4231(5) 0.7822(4) 0.2746(3) 0.0329(17) Uani 1 1 d . . .
H24A H 0.4052 0.8015 0.2307 0.040 Uiso 1 1 calc R A .
H24B H 0.3890 0.8063 0.3100 0.040 Uiso 1 1 calc R . .
C25 C 0.5225(5) 0.7934(3) 0.2851(3) 0.0243(15) Uani 1 1 d . A .
H25A H 0.5396 0.7777 0.3305 0.029 Uiso 1 1 calc R . .
H25B H 0.5359 0.8425 0.2821 0.029 Uiso 1 1 calc R . .
C26 C 0.5529(5) 0.9420(3) 0.1655(3) 0.0273(17) Uani 1 1 d . . .
C27 C 0.4959(5) 0.9356(3) 0.1105(4) 0.0305(17) Uani 1 1 d . A .
H27A H 0.5171 0.9148 0.0705 0.037 Uiso 1 1 calc R . .
C28 C 0.4074(6) 0.9598(3) 0.1140(4) 0.039(2) Uani 1 1 d . . .
H28A H 0.3690 0.9572 0.0760 0.047 Uiso 1 1 calc R A .
C29 C 0.3759(6) 0.9877(4) 0.1736(4) 0.043(2) Uani 1 1 d . A .
H29A H 0.3154 1.0036 0.1761 0.052 Uiso 1 1 calc R . .
C30 C 0.4316(5) 0.9929(3) 0.2295(4) 0.0380(19) Uani 1 1 d . . .
H30A H 0.4096 1.0111 0.2705 0.046 Uiso 1 1 calc R A .
C31 C 0.5202(5) 0.9706(3) 0.2239(3) 0.0332(18) Uani 1 1 d . A .
H31A H 0.5594 0.9752 0.2613 0.040 Uiso 1 1 calc R . .
C32 C 0.7363(5) 0.9857(3) 0.1340(3) 0.0221(15) Uani 1 1 d . . .
C33 C 0.7109(5) 1.0519(3) 0.1488(3) 0.0279(16) Uani 1 1 d . A .
H33A H 0.6531 1.0607 0.1674 0.033 Uiso 1 1 calc R . .
C34 C 0.7706(5) 1.1056(3) 0.1361(3) 0.0332(18) Uani 1 1 d . . .
H34A H 0.7535 1.1508 0.1466 0.040 Uiso 1 1 calc R A .
C35 C 0.8537(5) 1.0927(3) 0.1087(3) 0.0326(18) Uani 1 1 d . A .
H35A H 0.8942 1.1292 0.1006 0.039 Uiso 1 1 calc R . .
C36 C 0.8789(5) 1.0281(4) 0.0930(3) 0.0357(18) Uani 1 1 d . . .
H36A H 0.9361 1.0198 0.0731 0.043 Uiso 1 1 calc R A .
C37 C 0.8203(5) 0.9741(3) 0.1062(3) 0.0279(16) Uani 1 1 d . A .
H37A H 0.8384 0.9290 0.0959 0.033 Uiso 1 1 calc R . .
C38 C 0.8271(5) 0.8978(3) 0.4087(3) 0.0232(15) Uani 1 1 d . . .
C39 C 0.8368(5) 0.9156(3) 0.4773(3) 0.0270(16) Uani 1 1 d . . .
H39A H 0.7866 0.9132 0.5068 0.032 Uiso 1 1 calc R . .
C40 C 0.9198(5) 0.9363(3) 0.5005(4) 0.0345(18) Uani 1 1 d . . .
H40A H 0.9270 0.9481 0.5464 0.041 Uiso 1 1 calc R . .
C41 C 0.9913(5) 0.9400(3) 0.4585(4) 0.0374(19) Uani 1 1 d . . .
H41A H 1.0483 0.9544 0.4751 0.045 Uiso 1 1 calc R . .
C42 C 0.9825(5) 0.9230(4) 0.3917(4) 0.0389(19) Uani 1 1 d . . .
H42A H 1.0327 0.9261 0.3622 0.047 Uiso 1 1 calc R . .
C43 C 0.8991(5) 0.9013(3) 0.3680(4) 0.0371(19) Uani 1 1 d . . .
H43A H 0.8929 0.8887 0.3223 0.045 Uiso 1 1 calc R . .
C44 C 0.6381(5) 0.9292(3) 0.4088(3) 0.0223(15) Uani 1 1 d . . .
C45 C 0.5434(5) 0.9128(3) 0.4109(3) 0.0273(16) Uani 1 1 d . . .
H45A H 0.5251 0.8672 0.4034 0.033 Uiso 1 1 calc R . .
C46 C 0.4784(5) 0.9614(3) 0.4235(3) 0.0255(16) Uani 1 1 d . . .
H46A H 0.4163 0.9493 0.4234 0.031 Uiso 1 1 calc R . .
C47 C 0.5038(5) 1.0269(4) 0.4362(3) 0.0329(18) Uani 1 1 d . . .
H47A H 0.4590 1.0606 0.4436 0.040 Uiso 1 1 calc R . .
C48 C 0.5953(5) 1.0447(3) 0.4383(3) 0.0291(17) Uani 1 1 d . . .
H48A H 0.6124 1.0898 0.4494 0.035 Uiso 1 1 calc R . .
C49 C 0.6596(5) 0.9975(3) 0.4244(3) 0.0278(17) Uani 1 1 d . . .
H49A H 0.7212 1.0108 0.4252 0.033 Uiso 1 1 calc R . .
C50 C 0.2290(7) 0.8215(6) 0.1907(5) 0.071(3) Uani 1 1 d . . .
C51 C 0.2128(7) 0.8761(4) 0.2395(5) 0.061(2) Uani 1 1 d . . .
H51A H 0.2455 0.8770 0.2805 0.074 Uiso 1 1 calc R . .
C52 C 0.1541(8) 0.9227(6) 0.2267(6) 0.077(3) Uani 1 1 d . . .
H52A H 0.1494 0.9580 0.2590 0.093 Uiso 1 1 calc R . .
C53 C 0.0921(11) 0.9283(6) 0.1671(6) 0.104(4) Uani 1 1 d . . .
H53A H 0.0969 0.8865 0.1397 0.125 Uiso 1 1 calc R . .
H53B H 0.0289 0.9322 0.1829 0.125 Uiso 1 1 calc R . .
C54 C 0.1132(9) 0.9849(8) 0.1269(7) 0.118(5) Uani 1 1 d . . .
H54A H 0.0716 0.9869 0.0888 0.177 Uiso 1 1 calc R . .
H54B H 0.1753 0.9807 0.1104 0.177 Uiso 1 1 calc R . .
H54C H 0.1076 1.0264 0.1536 0.177 Uiso 1 1 calc R . .
C10A C 0.5357(5) 0.7066(4) 0.0602(3) 0.0305(17) Uani 1 1 d . . .
H10A H 0.5420 0.6768 0.1005 0.037 Uiso 1 1 calc R A .
C11A C 0.4852(5) 0.7675(3) 0.0567(3) 0.0241(16) Uani 1 1 d . A .
H11A H 0.4510 0.7884 0.0946 0.029 Uiso 1 1 calc R . .
C12A C 0.4930(5) 0.7942(4) -0.0072(3) 0.0332(17) Uani 1 1 d . . .
H12B H 0.4650 0.8373 -0.0234 0.040 Uiso 1 1 calc R A .
C13A C 0.5498(5) 0.7501(4) -0.0454(4) 0.0361(19) Uani 1 1 d . A .
H13B H 0.5672 0.7566 -0.0935 0.043 Uiso 1 1 calc R . .
C14A C 0.5762(3) 0.6949(2) -0.00373(18) 0.0330(18) Uani 1 1 d . A .
H14B H 0.6146 0.6553 -0.0169 0.040 Uiso 1 1 calc R . .
C1A C 0.8697(3) 0.7417(2) 0.49878(18) 0.048(5) Uiso 0.56(2) 1 d PR A 1
C2A C 0.8779(3) 0.6807(2) 0.46137(18) 0.034(4) Uiso 0.56(2) 1 d PR A 1
C3A C 0.8221(3) 0.6310(2) 0.49200(18) 0.030(4) Uiso 0.56(2) 1 d PR A 1
C4A C 0.7796(3) 0.6612(2) 0.54835(18) 0.033(4) Uiso 0.56(2) 1 d PR A 1
C5A C 0.8090(3) 0.7297(2) 0.55254(18) 0.037(4) Uiso 0.56(2) 1 d PR A 1
C1AA C 0.8849(3) 0.7304(2) 0.48031(18) 0.028(5) Uiso 0.44(2) 1 d PR A 2
C2AA C 0.8609(3) 0.6616(2) 0.46864(18) 0.046(6) Uiso 0.44(2) 1 d PR A 2
C3AA C 0.7983(3) 0.6419(2) 0.51892(18) 0.049(6) Uiso 0.44(2) 1 d PR A 2
C4AA C 0.7836(3) 0.6985(2) 0.56165(18) 0.030(5) Uiso 0.44(2) 1 d PR A 2
C5AA C 0.8372(3) 0.7532(2) 0.53779(18) 0.018(4) Uiso 0.44(2) 1 d PR A 2

loop_
_atom_site_aniso_label
_atom_site_aniso_U_11
_atom_site_aniso_U_22
_atom_site_aniso_U_33
_atom_site_aniso_U_23
_atom_site_aniso_U_13
_atom_site_aniso_U_12
Ni1 0.0335(5) 0.0207(4) 0.0197(4) 0.0005(3) -0.0008(4) -0.0027(4)
P1 0.0272(10) 0.0205(8) 0.0214(9) 0.0006(7) -0.0005(8) 0.0000(8)
P2 0.0218(9) 0.0206(8) 0.0198(8) -0.0005(7) 0.0014(7) -0.0001(7)
P3 0.0282(10) 0.0227(9) 0.0184(9) 0.0013(7) 0.0005(8) -0.0017(8)
Fe1 0.0242(5) 0.0253(5) 0.0199(5) -0.0002(4) -0.0010(4) -0.0029(4)
Fe2 0.0307(6) 0.0267(5) 0.0229(5) 0.0043(4) -0.0028(4) 0.0002(5)
Cl1 0.0413(12) 0.0374(10) 0.0419(11) 0.0002(9) -0.0060(9) -0.0058(9)
Cl2 0.0334(11) 0.0310(10) 0.0600(13) -0.0068(9) 0.0007(10) -0.0005(9)
N1 0.053(4) 0.026(3) 0.021(3) 0.001(2) -0.003(3) -0.009(3)
N2 0.078(7) 0.090(6) 0.056(5) -0.017(5) -0.024(5) -0.006(6)
O1 0.083(5) 0.074(4) 0.034(3) 0.014(3) -0.024(3) -0.011(4)
O2 0.049(4) 0.040(3) 0.072(4) -0.001(3) -0.012(3) 0.005(3)
O3 0.046(4) 0.065(4) 0.073(4) -0.006(3) 0.014(3) -0.008(3)
O4 0.065(4) 0.039(3) 0.036(3) -0.008(2) -0.013(3) -0.009(3)
O5 0.057(4) 0.041(3) 0.112(5) 0.016(3) -0.002(4) 0.008(3)
O6 0.053(4) 0.059(4) 0.066(4) -0.029(3) 0.008(3) -0.001(3)
O7 0.034(4) 0.052(4) 0.155(7) 0.020(4) 0.004(4) -0.015(3)
O8 0.069(5) 0.089(5) 0.061(4) -0.027(3) 0.007(4) -0.005(4)
C1 0.024(4) 0.025(3) 0.028(4) -0.008(3) 0.003(3) -0.002(3)
C3 0.029(4) 0.017(3) 0.026(4) 0.002(3) -0.002(3) 0.000(3)
C4 0.035(4) 0.023(3) 0.023(3) 0.011(3) -0.001(3) -0.002(3)
C5 0.026(4) 0.029(4) 0.019(3) 0.004(3) 0.002(3) -0.004(3)
C6 0.021(4) 0.025(3) 0.026(4) 0.000(3) -0.005(3) -0.003(3)
C7 0.040(5) 0.022(3) 0.022(3) -0.001(3) 0.002(3) 0.009(3)
C8 0.019(4) 0.030(3) 0.019(3) 0.000(3) 0.007(3) 0.003(3)
C9 0.025(4) 0.030(4) 0.028(4) 0.000(3) -0.002(3) 0.001(3)
C10 0.020(4) 0.025(3) 0.021(3) -0.005(3) -0.001(3) -0.006(3)
C11 0.020(4) 0.027(4) 0.031(4) -0.001(3) 0.003(3) -0.009(3)
C12 0.025(4) 0.034(4) 0.018(3) 0.004(3) -0.004(3) 0.000(3)
C13 0.030(4) 0.036(4) 0.014(3) 0.002(3) -0.002(3) -0.012(3)
C14 0.028(4) 0.027(3) 0.021(3) -0.007(3) -0.004(3) -0.003(3)
C15 0.045(5) 0.033(5) 0.033(4) 0.005(3) -0.019(4) 0.001(4)
C16 0.044(5) 0.030(4) 0.048(5) -0.005(3) -0.014(4) 0.011(4)
C17 0.052(6) 0.033(4) 0.044(5) 0.004(4) -0.004(4) 0.000(4)
C18 0.052(6) 0.048(5) 0.057(6) 0.007(4) -0.005(5) -0.009(5)
C19 0.063(7) 0.053(5) 0.067(6) 0.003(5) -0.004(5) -0.012(5)
C20 0.021(4) 0.027(3) 0.015(3) 0.004(3) 0.001(3) -0.001(3)
C21 0.024(4) 0.023(3) 0.033(4) 0.000(3) -0.002(3) -0.009(3)
C22 0.033(4) 0.034(4) 0.025(4) 0.009(3) 0.001(3) -0.015(3)
C23 0.029(4) 0.047(4) 0.028(4) -0.002(3) 0.003(3) -0.007(4)
C24 0.034(4) 0.036(4) 0.029(4) 0.005(3) 0.007(3) 0.003(4)
C25 0.029(4) 0.025(4) 0.019(3) 0.006(3) 0.006(3) 0.003(3)
C26 0.030(4) 0.027(4) 0.025(4) 0.009(3) 0.003(3) -0.003(3)
C27 0.024(4) 0.029(4) 0.038(4) -0.002(3) 0.004(3) 0.002(3)
C28 0.039(5) 0.028(4) 0.049(5) 0.003(4) -0.002(4) 0.010(4)
C29 0.030(5) 0.030(4) 0.069(6) 0.002(4) 0.012(5) -0.005(4)
C30 0.041(5) 0.031(4) 0.042(5) 0.002(4) 0.007(4) 0.004(4)
C31 0.039(5) 0.033(4) 0.027(4) 0.004(3) 0.001(4) -0.005(4)
C32 0.022(4) 0.028(4) 0.016(3) 0.005(3) 0.002(3) 0.001(3)
C33 0.039(4) 0.023(3) 0.021(3) 0.007(3) -0.003(3) 0.000(3)
C34 0.045(5) 0.027(4) 0.028(4) -0.002(3) 0.004(4) -0.010(4)
C35 0.046(5) 0.030(4) 0.022(4) 0.001(3) -0.001(4) -0.014(4)
C36 0.030(4) 0.045(5) 0.033(4) -0.007(3) 0.001(4) -0.010(4)
C37 0.036(5) 0.031(4) 0.017(3) -0.006(3) 0.002(3) 0.001(3)
C38 0.023(4) 0.014(3) 0.033(4) 0.000(3) -0.006(3) -0.005(3)
C39 0.026(4) 0.034(4) 0.021(4) 0.003(3) -0.006(3) -0.003(3)
C40 0.042(5) 0.036(4) 0.026(4) -0.015(3) -0.002(4) 0.004(4)
C41 0.039(5) 0.026(4) 0.048(5) 0.009(4) -0.011(4) 0.003(3)
C42 0.028(5) 0.049(5) 0.040(5) 0.003(4) 0.003(4) 0.001(4)
C43 0.040(5) 0.036(4) 0.036(4) -0.001(3) 0.013(4) -0.001(4)
C44 0.031(4) 0.019(3) 0.017(3) -0.002(3) -0.004(3) 0.002(3)
C45 0.032(4) 0.020(3) 0.030(4) 0.000(3) 0.000(3) -0.006(3)
C46 0.023(4) 0.021(4) 0.032(4) -0.001(3) 0.001(3) 0.003(3)
C47 0.028(4) 0.038(4) 0.033(4) 0.001(3) 0.005(3) 0.007(4)
C48 0.039(5) 0.017(3) 0.032(4) -0.004(3) -0.007(3) 0.006(3)
C49 0.036(4) 0.027(4) 0.021(4) 0.003(3) -0.003(3) -0.001(3)
C50 0.058(7) 0.084(7) 0.070(7) -0.007(6) -0.005(6) -0.005(6)
C51 0.053(6) 0.057(5) 0.074(6) 0.000(5) 0.006(6) -0.012(5)
C52 0.062(7) 0.093(8) 0.078(8) 0.014(6) -0.004(6) 0.005(6)
C53 0.140(13) 0.080(8) 0.092(9) -0.004(7) -0.011(9) 0.022(9)
C54 0.074(9) 0.166(13) 0.114(11) 0.038(10) -0.014(8) -0.032(10)
C10A 0.031(4) 0.041(4) 0.019(3) -0.002(3) 0.001(3) -0.005(4)
C11A 0.022(4) 0.026(4) 0.024(4) -0.005(3) -0.003(3) -0.008(3)
C12A 0.023(4) 0.040(4) 0.038(4) 0.000(4) -0.007(3) -0.002(4)
C13A 0.032(4) 0.042(4) 0.034(4) 0.005(4) -0.010(3) -0.017(4)
C14A 0.046(5) 0.029(4) 0.025(4) -0.003(3) 0.003(3) -0.011(4)

loop_
_geom_bond_atom_site_label_1
_geom_bond_atom_site_label_2
_geom_bond_distance
_geom_bond_site_symmetry_2
_geom_bond_publ_flag
Ni1 N1 1.866(6) . ?
Ni1 P2 2.1754(17) . ?
Ni1 P3 2.2364(18) . ?
Ni1 P1 2.2510(18) . ?
P1 C44 1.782(7) . ?
P1 C1 1.792(7) . ?
P1 C38 1.810(7) . ?
P2 C20 1.822(7) . ?
P2 C8 1.841(6) . ?
P2 C6 1.863(6) . ?
P3 C11 1.781(7) . ?
P3 C26 1.813(7) . ?
P3 C32 1.822(6) . ?
Fe1 C13A 2.022(7) . ?
Fe1 C14 2.024(7) . ?
Fe1 C12 2.029(7) . ?
Fe1 C14A 2.030(4) . ?
Fe1 C13 2.031(7) . ?
Fe1 C10A 2.036(7) . ?
Fe1 C10 2.057(6) . ?
Fe1 C12A 2.061(7) . ?
Fe1 C11A 2.062(7) . ?
Fe1 C11 2.063(6) . ?
Fe2 C3AA 1.966(4) . ?
Fe2 C5A 1.997(3) . ?
Fe2 C2AA 2.007(4) . ?
Fe2 C1A 2.016(4) . ?
Fe2 C5 2.028(7) . ?
Fe2 C2 2.034(6) . ?
Fe2 C1 2.034(7) . ?
Fe2 C4AA 2.034(3) . ?
Fe2 C3 2.037(7) . ?
Fe2 C4A 2.040(4) . ?
Fe2 C4 2.045(7) . ?
Fe2 C2A 2.070(4) . ?
Cl1 O3 1.434(6) . ?
Cl1 O1 1.439(5) . ?
Cl1 O2 1.440(5) . ?
Cl1 O4 1.455(5) . ?
Cl2 O7 1.417(6) . ?
Cl2 O6 1.422(6) . ?
Cl2 O5 1.439(6) . ?
Cl2 O8 1.440(7) . ?
N1 C15 1.142(8) . ?
N2 C50 1.181(12) . ?
C1 C2 1.441(8) . ?
C1 C5 1.443(9) . ?
C2 C3 1.425(9) . ?
C2 C6 1.518(9) . ?
C3 C4 1.411(9) . ?
C4 C5 1.384(9) . ?
C6 C7 1.521(8) . ?
C8 C10 1.503(9) . ?
C8 C9 1.562(9) . ?
C10 C14 1.420(8) . ?
C10 C11 1.434(9) . ?
C11 C12 1.457(9) . ?
C12 C13 1.412(9) . ?
C13 C14 1.396(9) . ?
C15 C16 1.434(10) . ?
C16 C17 1.322(11) . ?
C17 C18 1.477(12) . ?
C18 C19 1.513(12) . ?
C20 C25 1.544(9) . ?
C20 C21 1.551(8) . ?
C21 C22 1.540(9) . ?
C22 C23 1.498(10) . ?
C23 C24 1.524(10) . ?
C24 C25 1.503(10) . ?
C26 C31 1.381(10) . ?
C26 C27 1.390(10) . ?
C27 C28 1.397(10) . ?
C28 C29 1.390(11) . ?
C29 C30 1.392(11) . ?
C30 C31 1.389(10) . ?
C32 C37 1.382(9) . ?
C32 C33 1.389(9) . ?
C33 C34 1.402(9) . ?
C34 C35 1.371(11) . ?
C35 C36 1.363(10) . ?
C36 C37 1.398(10) . ?
C38 C43 1.343(10) . ?
C38 C39 1.419(9) . ?
C39 C40 1.376(10) . ?
C40 C41 1.353(10) . ?
C41 C42 1.380(10) . ?
C42 C43 1.390(11) . ?
C44 C49 1.418(9) . ?
C44 C45 1.440(10) . ?
C45 C46 1.381(9) . ?
C46 C47 1.369(9) . ?
C47 C48 1.401(10) . ?
C48 C49 1.360(9) . ?
C50 C51 1.472(14) . ?
C51 C52 1.290(13) . ?
C52 C53 1.508(16) . ?
C53 C54 1.409(15) . ?
C10A C11A 1.416(9) . ?
C10A C14A 1.427(8) . ?
C11A C12A 1.383(9) . ?
C12A C13A 1.430(10) . ?
C13A C14A 1.425(8) . ?
C1A C2A 1.4200 . ?
C1A C5A 1.4200 . ?
C2A C3A 1.4200 . ?
C3A C4A 1.4200 . ?
C4A C5A 1.4200 . ?
C1AA C5AA 1.4200 . ?
C1AA C2AA 1.4200 . ?
C2AA C3AA 1.4200 . ?
C3AA C4AA 1.4200 . ?
C4AA C5AA 1.4200 . ?
